data_4306495
loop_
_publ_author_name
'Haitao Zhang'
'Bo Li'
'Jinyu Sun'
'Rodolphe Cl\'erac'
'Evgeny V. Dikarev'

_publ_section_title
;
Fluorinated \b-Diketonates of the First Row Divalent Transition Metals: New
Approach to the Synthesis of Unsolvated Species
;
_journal_name_full 'Inorganic Chemistry'
_journal_page_first 10046
_journal_page_last 10052
_journal_paper_doi 10.1021/ic801320p
_journal_volume 47
_journal_year 2008
_chemical_formula_moiety
;
 Mn (CF3 CO CH CO CF3)2 (C3 H6 O)2
;
_chemical_formula_sum 'C16 H14 F12 Mn O6'
_chemical_formula_weight 585.21
_chemical_melting_point ?
_chemical_name_systematic
; 
 bis(1,1,1,5,5,5-hexafluoroacetylacetonato)-bis(acetone)-manganese(ii) 
;
_space_group_IT_number 15
_symmetry_cell_setting monoclinic
_symmetry_space_group_name_Hall '-C 2yc'
_symmetry_space_group_name_H-M 'C 1 2/c 1'
_atom_sites_solution_hydrogens geom
_atom_sites_solution_primary direct
_atom_sites_solution_secondary difmap
_audit_creation_method SHELXL-97
_cell_angle_alpha 90.00
_cell_angle_beta 104.9870(10)
_cell_angle_gamma 90.00
_cell_formula_units_Z 4
_cell_length_a 20.1083(12)
_cell_length_b 13.2128(8)
_cell_length_c 8.7059(5)
_cell_measurement_reflns_used 7834
_cell_measurement_temperature 173(2)
_cell_measurement_theta_max 28.27
_cell_measurement_theta_min 2.42
_cell_volume 2234.4(2)
_computing_cell_refinement 'SMART, SAINT'
_computing_data_collection SMART
_computing_data_reduction SAINT
_computing_molecular_graphics 'SHELXP-93 (sheldrick, 1993)'
_computing_publication_material 'SHELXCIF-93 (sheldrick, 1993)'
_computing_structure_refinement 'SHELXL-97 (Sheldrick, 1997)'
_computing_structure_solution 'SHELXS-97 (Sheldrick, 1990)'
_diffrn_ambient_temperature 173(2)
_diffrn_measured_fraction_theta_full 0.998
_diffrn_measured_fraction_theta_max 0.945
_diffrn_measurement_device_type 'Bruker SMART APEX CCD'
_diffrn_measurement_method '0.3 deg wide \w exposures'
_diffrn_radiation_monochromator graphite
_diffrn_radiation_source 'fine-focus sealed tube'
_diffrn_radiation_type MoK\a
_diffrn_radiation_wavelength 0.71073
_diffrn_reflns_av_R_equivalents 0.0144
_diffrn_reflns_av_sigmaI/netI 0.0126
_diffrn_reflns_limit_h_max 25
_diffrn_reflns_limit_h_min -25
_diffrn_reflns_limit_k_max 17
_diffrn_reflns_limit_k_min -16
_diffrn_reflns_limit_l_max 11
_diffrn_reflns_limit_l_min -11
_diffrn_reflns_number 9484
_diffrn_reflns_theta_full 25.00
_diffrn_reflns_theta_max 28.28
_diffrn_reflns_theta_min 1.86
_diffrn_standards_decay_% 0
_diffrn_standards_interval_count na
_diffrn_standards_interval_time na
_diffrn_standards_number 'none (area detector data)'
_exptl_absorpt_coefficient_mu 0.721
_exptl_absorpt_correction_T_max 0.9058
_exptl_absorpt_correction_T_min 0.8634
_exptl_absorpt_correction_type 'multi-scan (SADABS)'
_exptl_crystal_colour yellow
_exptl_crystal_density_diffrn 1.740
_exptl_crystal_density_meas ?
_exptl_crystal_density_method .
_exptl_crystal_description block
_exptl_crystal_F_000 1164
_exptl_crystal_size_max 0.21
_exptl_crystal_size_mid 0.18
_exptl_crystal_size_min 0.14
_refine_diff_density_max 0.935
_refine_diff_density_min -0.873
_refine_diff_density_rms 0.126
_refine_ls_extinction_coef noref
_refine_ls_extinction_method none
_refine_ls_goodness_of_fit_ref 1.079
_refine_ls_hydrogen_treatment mixed
_refine_ls_matrix_type full
_refine_ls_number_parameters 195
_refine_ls_number_reflns 2616
_refine_ls_number_restraints 36
_refine_ls_restrained_S_all 1.219
_refine_ls_R_factor_all 0.0813
_refine_ls_R_factor_gt 0.0783
_refine_ls_shift/su_max 0.000
_refine_ls_shift/su_mean 0.000
_refine_ls_structure_factor_coef Fsqd
_refine_ls_weighting_details 'calc w=1/[\s^2^(Fo^2^)+(0.1212P)^2^+9.5174P] where P=(Fo^2^+2Fc^2^)/3'
_refine_ls_weighting_scheme calc
_refine_ls_wR_factor_gt 0.2130
_refine_ls_wR_factor_ref 0.2165
_reflns_number_gt 2447
_reflns_number_total 2616
_reflns_threshold_expression >2sigma(I)
_cod_data_source_file ic801320p_si_001_1.cif
_cod_data_source_block Mn(hfac)2(acetone)2_(5)
_cod_depositor_comments
;
The following automatic conversions were performed:

'_chemical_melting_point' value 'not measured' was changed to '?' -
the value is undefined or not given.

Automatic conversion script
Id: cif_fix_values 1646 2011-03-28 12:23:43Z adriana 
;
_cod_database_code 4306495

loop_
_symmetry_equiv_pos_as_xyz
'x, y, z'
'-x, y, -z+1/2'
'x+1/2, y+1/2, z'
'-x+1/2, y+1/2, -z+1/2'
'-x, -y, -z'
'x, -y, z-1/2'
'-x+1/2, -y+1/2, -z'
'x+1/2, -y+1/2, z-1/2'

loop_
_atom_site_label
_atom_site_type_symbol
_atom_site_fract_x
_atom_site_fract_y
_atom_site_fract_z
_atom_site_U_iso_or_equiv
_atom_site_adp_type
_atom_site_occupancy
_atom_site_symmetry_multiplicity
_atom_site_calc_flag
_atom_site_refinement_flags
_atom_site_disorder_assembly
_atom_site_disorder_group
Mn1 Mn 0.2500 0.2500 0.0000 0.0303(3) Uani 1 2 d S . .
O1 O 0.30020(14) 0.3935(2) 0.0371(4) 0.0379(6) Uani 1 1 d . A .
O2 O 0.15259(14) 0.3050(2) 0.0171(4) 0.0405(7) Uani 1 1 d . B .
O3 O 0.28413(16) 0.2231(2) 0.2620(3) 0.0387(6) Uani 1 1 d . . .
C1 C 0.3787(3) 0.5252(4) 0.0713(7) 0.0600(13) Uani 1 1 d D A 1
F1 F 0.3470(6) 0.5703(7) 0.1775(12) 0.035(2) Uiso 0.33 1 d PD A 1
F2 F 0.3550(7) 0.5736(6) -0.0670(9) 0.038(2) Uiso 0.33 1 d PD A 1
F3 F 0.4458(4) 0.5489(7) 0.1200(14) 0.053(2) Uiso 0.33 1 d PD A 1
F1X F 0.3347(7) 0.5758(12) 0.1460(18) 0.070(5) Uiso 0.33 1 d PD A 2
F2X F 0.3885(8) 0.5703(10) -0.0432(15) 0.078(3) Uiso 0.33 1 d PD A 2
F3X F 0.4387(6) 0.5379(9) 0.1982(15) 0.075(3) Uiso 0.33 1 d PD A 2
F1Y F 0.3805(8) 0.5625(9) 0.1972(12) 0.072(3) Uiso 0.33 1 d PD A 3
F2Y F 0.3349(6) 0.5743(8) -0.0599(12) 0.056(3) Uiso 0.33 1 d PD A 3
F3Y F 0.4420(5) 0.5437(9) 0.0325(17) 0.073(3) Uiso 0.33 1 d PD A 3
C2 C 0.3622(2) 0.4114(3) 0.0531(5) 0.0398(9) Uani 1 1 d . . .
C3 C 0.4154(2) 0.3439(4) 0.0511(6) 0.0455(10) Uani 1 1 d . . .
H3 H 0.452(4) 0.375(5) 0.074(8) 0.065(18) Uiso 1 1 d . . .
C4 C 0.0971(2) 0.2575(3) -0.0156(5) 0.0371(9) Uani 1 1 d . . .
C5 C 0.0352(2) 0.3259(5) -0.0092(6) 0.0595(14) Uani 1 1 d D B 1
F4 F 0.0426(5) 0.4200(6) -0.0875(12) 0.0298(16) Uiso 0.33 1 d PD B 1
F5 F -0.0247(4) 0.2760(9) -0.0938(14) 0.037(2) Uiso 0.33 1 d PD B 1
F6 F 0.0353(5) 0.3489(11) 0.1365(9) 0.038(2) Uiso 0.33 1 d PD B 1
F4X F 0.0401(8) 0.4181(9) -0.034(2) 0.083(5) Uiso 0.33 1 d PD B 2
F5X F -0.0251(5) 0.3047(9) -0.1017(13) 0.048(3) Uiso 0.33 1 d PD B 2
F6X F 0.0273(7) 0.3049(12) 0.1438(13) 0.079(4) Uiso 0.33 1 d PD B 2
F4Y F 0.0284(9) 0.4028(11) -0.1101(18) 0.083(5) Uiso 0.33 1 d PD B 3
F5Y F -0.0252(5) 0.2801(10) -0.0399(15) 0.061(3) Uiso 0.33 1 d PD B 3
F6Y F 0.0436(5) 0.3777(9) 0.1312(11) 0.051(3) Uiso 0.33 1 d PD B 3
C6 C 0.3097(2) 0.1538(3) 0.3519(5) 0.0358(8) Uani 1 1 d . . .
C7 C 0.3222(3) 0.0519(4) 0.2917(6) 0.0529(11) Uani 1 1 d . . .
H7A H 0.3028 0.0494 0.1763 0.079 Uiso 1 1 calc R . .
H7B H 0.3002 0.0003 0.3426 0.079 Uiso 1 1 calc R . .
H7C H 0.3719 0.0391 0.3167 0.079 Uiso 1 1 calc R . .
C8 C 0.3290(3) 0.1696(4) 0.5274(5) 0.0490(11) Uani 1 1 d . . .
H8A H 0.367(4) 0.130(5) 0.577(8) 0.066(18) Uiso 1 1 d . . .
H8B H 0.294(4) 0.145(5) 0.562(8) 0.065(18) Uiso 1 1 d . . .
H8C H 0.330(4) 0.234(6) 0.554(9) 0.07(2) Uiso 1 1 d . . .

loop_
_atom_site_aniso_label
_atom_site_aniso_U_11
_atom_site_aniso_U_22
_atom_site_aniso_U_33
_atom_site_aniso_U_23
_atom_site_aniso_U_13
_atom_site_aniso_U_12
Mn1 0.0288(5) 0.0262(4) 0.0372(5) 0.0005(3) 0.0107(3) 0.0014(3)
O1 0.0368(14) 0.0297(13) 0.0460(15) -0.0006(11) 0.0087(11) -0.0025(10)
O2 0.0331(14) 0.0386(15) 0.0518(16) -0.0055(12) 0.0146(12) 0.0040(11)
O3 0.0474(16) 0.0327(13) 0.0360(14) 0.0030(11) 0.0108(12) 0.0041(12)
C1 0.060(3) 0.044(3) 0.073(3) 0.002(2) 0.011(3) -0.017(2)
C2 0.040(2) 0.037(2) 0.0384(19) 0.0050(15) 0.0032(15) -0.0073(16)
C3 0.0315(19) 0.051(2) 0.051(2) 0.0048(19) 0.0057(17) -0.0052(17)
C4 0.0301(19) 0.051(2) 0.0302(18) 0.0002(15) 0.0080(15) 0.0036(15)
C5 0.033(2) 0.093(4) 0.052(3) -0.011(3) 0.0099(18) 0.013(2)
C6 0.0383(19) 0.0319(18) 0.0390(19) 0.0027(15) 0.0131(15) -0.0015(14)
C7 0.070(3) 0.035(2) 0.049(2) 0.0011(18) 0.008(2) 0.011(2)
C8 0.062(3) 0.046(3) 0.038(2) 0.0062(18) 0.012(2) 0.001(2)

loop_
_atom_type_symbol
_atom_type_description
_atom_type_scat_dispersion_real
_atom_type_scat_dispersion_imag
_atom_type_scat_source
C C 0.0033 0.0016 'International Tables Vol C Tables 4.2.6.8 and 6.1.1.4'
H H 0.0000 0.0000 'International Tables Vol C Tables 4.2.6.8 and 6.1.1.4'
O O 0.0106 0.0060 'International Tables Vol C Tables 4.2.6.8 and 6.1.1.4'
F F 0.0171 0.0103 'International Tables Vol C Tables 4.2.6.8 and 6.1.1.4'
Mn Mn 0.3368 0.7283 'International Tables Vol C Tables 4.2.6.8 and 6.1.1.4'

loop_
_geom_angle_atom_site_label_1
_geom_angle_atom_site_label_2
_geom_angle_atom_site_label_3
_geom_angle
_geom_angle_site_symmetry_1
_geom_angle_site_symmetry_3
_geom_angle_publ_flag
O2 Mn1 O2 180.0(2) 7 . ?
O2 Mn1 O1 84.60(11) 7 . ?
O2 Mn1 O1 95.40(11) . . ?
O2 Mn1 O1 95.40(11) 7 7 ?
O2 Mn1 O1 84.60(11) . 7 ?
O1 Mn1 O1 180.00(14) . 7 ?
O2 Mn1 O3 91.61(12) 7 7 ?
O2 Mn1 O3 88.39(12) . 7 ?
O1 Mn1 O3 91.23(11) . 7 ?
O1 Mn1 O3 88.77(11) 7 7 ?
O2 Mn1 O3 88.39(12) 7 . ?
O2 Mn1 O3 91.61(12) . . ?
O1 Mn1 O3 88.77(11) . . ?
O1 Mn1 O3 91.23(11) 7 . ?
O3 Mn1 O3 180.00(15) 7 . ?
C2 O1 Mn1 127.5(3) . . ?
C4 O2 Mn1 126.7(3) . . ?
C6 O3 Mn1 137.5(3) . . ?
F2 C1 F3 105.6(8) . . ?
F2 C1 F1 106.0(8) . . ?
F3 C1 F1 106.7(8) . . ?
F2 C1 C2 110.9(6) . . ?
F3 C1 C2 115.7(6) . . ?
F1 C1 C2 111.4(6) . . ?
O1 C2 C3 128.9(4) . . ?
O1 C2 C1 112.5(4) . . ?
C3 C2 C1 118.6(4) . . ?
C4 C3 C2 121.7(4) 7 . ?
O2 C4 C3 129.7(4) . 7 ?
O2 C4 C5 112.2(4) . . ?
C3 C4 C5 118.1(4) 7 . ?
F6 C5 F5 113.9(8) . . ?
F6 C5 F4 106.5(9) . . ?
F5 C5 F4 109.6(8) . . ?
F6 C5 C4 111.8(6) . . ?
F5 C5 C4 107.2(6) . . ?
F4 C5 C4 107.6(5) . . ?
O3 C6 C7 122.1(4) . . ?
O3 C6 C8 120.3(4) . . ?
C7 C6 C8 117.6(4) . . ?

loop_
_geom_bond_atom_site_label_1
_geom_bond_atom_site_label_2
_geom_bond_distance
_geom_bond_site_symmetry_2
_geom_bond_publ_flag
Mn1 O2 2.130(3) 7 ?
Mn1 O2 2.130(3) . ?
Mn1 O1 2.133(3) . ?
Mn1 O1 2.133(3) 7 ?
Mn1 O3 2.234(3) 7 ?
Mn1 O3 2.234(3) . ?
O1 C2 1.240(5) . ?
O2 C4 1.246(5) . ?
O3 C6 1.227(5) . ?
C1 F2 1.338(9) . ?
C1 F3 1.341(9) . ?
C1 F1 1.386(10) . ?
C1 C2 1.540(6) . ?
C2 C3 1.397(7) . ?
C3 C4 1.383(7) 7 ?
C4 C3 1.383(7) 7 ?
C4 C5 1.551(6) . ?
C5 F6 1.304(9) . ?
C5 F5 1.403(10) . ?
C5 F4 1.444(10) . ?
C6 C7 1.490(6) . ?
C6 C8 1.490(6) . ?
